data_9002570
loop_
_publ_author_name
'Kampf, A. R.'

_publ_section_title
;
 The crystal structure of aravaipaite
;
_journal_name_full 'American Mineralogist'
_journal_page_first 927
_journal_page_last 931
_journal_volume 86
_journal_year 2001
_chemical_formula_sum 'Al F9 O Pb3'
_chemical_name_mineral Aravaipaite
_space_group_IT_number 14
_symmetry_space_group_name_Hall '-P 2yn'
_symmetry_space_group_name_H-M 'P 1 21/n 1'
_cell_angle_alpha 90
_cell_angle_beta 94.013
_cell_angle_gamma 90
_cell_length_a 25.048
_cell_length_b 5.8459
_cell_length_c 5.6805
_cell_formula_units_Z 4
_cell_volume 829.745
_database_code_amcsd 0002659
_exptl_crystal_density_diffrn 6.689
_cod_original_cell_volume 829.746
_cod_original_formula_sum 'Pb3 Al F9 O'
_cod_database_code 9002570

loop_
_space_group_symop_operation_xyz
x,y,z
1/2+x,1/2-y,1/2+z
1/2-x,1/2+y,1/2-z
-x,-y,-z

loop_
_atom_site_aniso_label
_atom_site_aniso_U_11
_atom_site_aniso_U_22
_atom_site_aniso_U_33
_atom_site_aniso_U_12
_atom_site_aniso_U_13
_atom_site_aniso_U_23
Pb1 0.01780 0.01260 0.01480 -0.00010 0.00160 0.00120
Pb2 0.01790 0.01480 0.02090 -0.00100 0.00090 -0.00080
Pb3 0.01840 0.01390 0.01460 -0.00180 0.00130 -0.00040
Al 0.01200 0.01100 0.00800 -0.00300 0.00200 0.00400
F1 0.01400 0.04100 0.02300 -0.00700 0.00500 -0.02100
F2 0.01200 0.02900 0.03700 -0.00800 -0.00500 -0.00400
F3 0.01100 0.05300 0.01500 -0.00300 -0.00600 0.00400
F4 0.04000 0.01100 0.02100 -0.00400 0.00300 -0.00800
F5 0.03800 0.01900 0.04300 0.01300 0.02500 0.01800
F6 0.04500 0.02900 0.03600 0.00600 0.00600 0.01400
F7 0.00300 0.01400 0.02000 0.00400 0.00200 -0.00100
F8 0.01700 0.01200 0.01600 -0.00300 -0.00300 0.00300
F9 0.03300 0.01900 0.03800 -0.00500 0.02000 -0.00800
O 0.02300 0.02300 0.01800 -0.00100 0.00100 0.00500

loop_
_atom_site_label
_atom_site_fract_x
_atom_site_fract_y
_atom_site_fract_z
Pb1 0.06747 0.83423 0.69379
Pb2 0.19124 0.82727 0.24796
Pb3 0.19100 0.36170 0.72273
Al 0.09600 0.31610 0.20010
F1 0.11240 0.14900 0.94300
F2 0.16780 0.36800 0.25900
F3 0.02610 0.27100 0.14100
F4 0.08470 0.46400 0.47200
F5 0.10380 0.05500 0.37900
F6 0.09420 0.57100 0.03300
F7 0.25420 0.58000 0.49700
F8 0.25140 0.57700 0.99700
F9 0.16530 0.76400 0.68300
O 0.99250 0.77800 0.34400

loop_
_cod_related_entry_id
_cod_related_entry_database
_cod_related_entry_code
1 AMCSD 0002659
